data_4003436
loop_
_publ_author_name
'Hu, Xiaoguang'
'Chen, Hanjiao'
'Zhao, Lei'
'Miao, Maosheng'
'Zheng, Yonghao'

_publ_section_title
;
 Observation of a Solid-State-Induced Thermally Populated Spin-Triplet
 State in Radical Regioisomers
;
_journal_issue 24
_journal_name_full 'Chemistry of Materials'
_journal_page_first 10256
_journal_paper_doi 10.1021/acs.chemmater.9b04495
_journal_volume 31
_journal_year 2019
_chemical_formula_sum 'C39 H28 N3'
_chemical_formula_weight 538.64
_space_group_crystal_system triclinic
_space_group_IT_number 2
_space_group_name_Hall '-P 1'
_space_group_name_H-M_alt 'P -1'
_atom_sites_solution_hydrogens mixed
_audit_creation_method SHELXL-2018/3
_cell_angle_alpha 95.930(3)
_cell_angle_beta 111.005(2)
_cell_angle_gamma 104.877(2)
_cell_formula_units_Z 2
_cell_length_a 10.7797(4)
_cell_length_b 10.8247(4)
_cell_length_c 13.9842(5)
_cell_measurement_temperature 170.(2)
_cell_measurement_theta_max 22.9938
_cell_measurement_theta_min 3.4742
_cell_volume 1437.36(10)
_computing_structure_refinement 'SHELXL-2018/3 (Sheldrick, 2018)'
_computing_structure_solution 'SHELXT 2014/5 (Sheldrick, 2014)'
_diffrn_ambient_temperature 170.(2)
_diffrn_measured_fraction_theta_full 0.984
_diffrn_measured_fraction_theta_max 0.984
_diffrn_measurement_device_type 'Bruker D8 VENTURE PHOTON II'
_diffrn_radiation_monochromator 'Helios MX multilayer'
_diffrn_radiation_type 'Cu K\a'
_diffrn_radiation_wavelength 1.54178
_diffrn_reflns_av_R_equivalents 0.0527
_diffrn_reflns_av_unetI/netI 0.0547
_diffrn_reflns_Laue_measured_fraction_full 0.984
_diffrn_reflns_Laue_measured_fraction_max 0.984
_diffrn_reflns_limit_h_max 12
_diffrn_reflns_limit_h_min -12
_diffrn_reflns_limit_k_max 12
_diffrn_reflns_limit_k_min -12
_diffrn_reflns_limit_l_max 16
_diffrn_reflns_limit_l_min -16
_diffrn_reflns_number 15257
_diffrn_reflns_point_group_measured_fraction_full 0.984
_diffrn_reflns_point_group_measured_fraction_max 0.984
_diffrn_reflns_theta_full 66.718
_diffrn_reflns_theta_max 66.718
_diffrn_reflns_theta_min 3.468
_diffrn_source 'Incoatec Ius 3.0'
_diffrn_source_type Microfocus
_exptl_absorpt_coefficient_mu 0.563
_exptl_absorpt_correction_T_max 0.7528
_exptl_absorpt_correction_T_min 0.6342
_exptl_absorpt_correction_type multi-scan
_exptl_absorpt_process_details
;
SADABS-2016/2 - Bruker AXS area detector scaling and absorption correction
;
_exptl_crystal_colour bronze
_exptl_crystal_density_diffrn 1.247
_exptl_crystal_density_method 'not measured'
_exptl_crystal_description plate
_exptl_crystal_F_000 568
_exptl_crystal_size_max 0.150
_exptl_crystal_size_mid 0.050
_exptl_crystal_size_min 0.010
_refine_diff_density_max 0.198
_refine_diff_density_min -0.170
_refine_diff_density_rms 0.039
_refine_ls_extinction_method none
_refine_ls_goodness_of_fit_ref 1.007
_refine_ls_hydrogen_treatment constr
_refine_ls_matrix_type full
_refine_ls_number_parameters 379
_refine_ls_number_reflns 5000
_refine_ls_number_restraints 1
_refine_ls_restrained_S_all 1.007
_refine_ls_R_factor_all 0.0722
_refine_ls_R_factor_gt 0.0458
_refine_ls_shift/su_max 0.008
_refine_ls_shift/su_mean 0.001
_refine_ls_structure_factor_coef Fsqd
_refine_ls_weighting_details 'w=1/[\s^2^(Fo^2^)+(0.0657P)^2^+0.1461P] where P=(Fo^2^+2Fc^2^)/3'
_refine_ls_weighting_scheme calc
_refine_ls_wR_factor_gt 0.1146
_refine_ls_wR_factor_ref 0.1337
_reflns_Friedel_coverage 0.000
_reflns_number_gt 3425
_reflns_number_total 5000
_reflns_threshold_expression 'I > 2\s(I)'
_cod_data_source_file cm9b04495_si_005.cif
_cod_data_source_block S3-150K_0m
_cod_depositor_comments
;
The following automatic conversions were performed:

data item '_exptl_absorpt_correction_type' value 'Multi-Scan' was
changed to 'multi-scan' in accordance with the
/home/data/users/saulius/crontab/automatic-downloads/rss-feeds/ACS/lib/dictionaries/cif_core.dic
dictionary named 'cif_core.dic' version 2.4.2 last updated on
2011-04-26.

Automatic conversion script
Id: cif_fix_values 7556 2019-12-06 15:28:31Z antanas 

 Adding full bibliography for 4003436--4003440.cif.
;
_cod_original_cell_volume 1437.36(9)
_cod_database_code 4003436
_shelx_shelxl_version_number 2018/3
_shelx_space_group_comment
;
The symmetry employed for this shelxl refinement is uniquely defined
by the following loop, which should always be used as a source of
symmetry information in preference to the above space-group names.
They are only intended as comments.
;

loop_
_space_group_symop_operation_xyz
'x, y, z'
'-x, -y, -z'

loop_
_atom_site_label
_atom_site_type_symbol
_atom_site_fract_x
_atom_site_fract_y
_atom_site_fract_z
_atom_site_U_iso_or_equiv
_atom_site_adp_type
_atom_site_occupancy
_atom_site_site_symmetry_order
_atom_site_calc_flag
_atom_site_refinement_flags_posn
_atom_site_refinement_flags_adp
N1 N 0.27103(17) 0.49227(17) 0.95626(13) 0.0368(4) Uani 1 1 d . .
N2 N 0.31771(17) 0.47807(16) 0.87788(13) 0.0376(4) Uani 1 1 d . .
N3 N 0.24054(18) 0.24489(17) 0.86011(14) 0.0410(4) Uani 1 1 d . .
C1 C 0.3236(3) 0.8795(2) 1.0821(2) 0.0585(7) Uani 1 1 d . .
H1 H 0.336913 0.966867 1.112950 0.070 Uiso 1 1 calc R U
C2 C 0.4317(3) 0.8481(2) 1.06608(19) 0.0540(6) Uani 1 1 d . .
H28 H 0.518575 0.914329 1.084113 0.065 Uiso 1 1 calc R U
C3 C 0.4140(2) 0.7204(2) 1.02382(17) 0.0454(5) Uani 1 1 d . .
H3 H 0.488479 0.698492 1.012942 0.054 Uiso 1 1 calc R U
C4 C 0.2875(2) 0.6250(2) 0.99757(16) 0.0381(5) Uani 1 1 d . .
C5 C 0.2994(2) 0.35517(19) 0.83549(16) 0.0349(5) Uani 1 1 d . .
C6 C 0.3565(2) 0.34168(19) 0.75398(16) 0.0345(5) Uani 1 1 d . .
C7 C 0.4304(2) 0.45018(19) 0.73041(17) 0.0377(5) Uani 1 1 d . .
H5 H 0.436188 0.535156 0.760952 0.045 Uiso 1 1 calc R U
C8 C 0.4962(2) 0.43663(19) 0.66267(16) 0.0353(5) Uani 1 1 d . .
H4 H 0.548123 0.512541 0.648688 0.042 Uiso 1 1 calc R U
C9 C 0.4870(2) 0.31272(19) 0.61476(15) 0.0322(4) Uani 1 1 d . .
C10 C 0.5643(2) 0.29923(18) 0.54646(15) 0.0327(4) Uani 1 1 d . .
C11 C 0.5029(2) 0.22077(18) 0.44970(15) 0.0321(4) Uani 1 1 d . .
C12 C 0.5853(2) 0.19539(18) 0.38765(16) 0.0337(5) Uani 1 1 d . .
C13 C 0.5410(2) 0.2073(2) 0.28374(17) 0.0393(5) Uani 1 1 d . .
H14 H 0.457694 0.229059 0.252359 0.047 Uiso 1 1 calc R U
C14 C 0.6175(3) 0.1876(2) 0.22520(19) 0.0510(6) Uani 1 1 d . .
H13 H 0.588090 0.198596 0.154851 0.061 Uiso 1 1 calc R U
C15 C 0.7362(2) 0.1521(2) 0.2695(2) 0.0513(6) Uani 1 1 d . .
H2 H 0.788509 0.138445 0.229590 0.062 Uiso 1 1 calc R U
C16 C 0.3463(2) 0.2179(2) 0.70617(18) 0.0419(5) Uani 1 1 d . .
H21 H 0.294887 0.142117 0.720723 0.050 Uiso 1 1 calc R U
C17 C 0.4104(2) 0.2044(2) 0.63756(17) 0.0402(5) Uani 1 1 d . .
H20 H 0.401826 0.119202 0.605396 0.048 Uiso 1 1 calc R U
C18 C 0.7173(2) 0.37551(18) 0.59631(16) 0.0334(5) Uani 1 1 d . .
C19 C 0.7971(2) 0.3652(2) 0.69623(17) 0.0406(5) Uani 1 1 d . .
H10 H 0.753136 0.312798 0.732741 0.049 Uiso 1 1 calc R U
C20 C 0.9401(2) 0.4299(2) 0.74366(19) 0.0493(6) Uani 1 1 d . .
H6 H 0.993515 0.419490 0.811209 0.059 Uiso 1 1 calc R U
C21 C 1.0046(2) 0.5093(2) 0.6932(2) 0.0530(7) Uani 1 1 d . .
H7 H 1.102586 0.553607 0.725719 0.064 Uiso 1 1 calc R U
C22 C 0.9264(2) 0.5241(2) 0.5952(2) 0.0478(6) Uani 1 1 d . .
H9 H 0.970547 0.580552 0.560983 0.057 Uiso 1 1 calc R U
C23 C 0.7830(2) 0.45696(19) 0.54564(18) 0.0393(5) Uani 1 1 d . .
H8 H 0.730218 0.466677 0.477637 0.047 Uiso 1 1 calc R U
C24 C 0.7790(2) 0.1365(2) 0.3715(2) 0.0461(6) Uani 1 1 d . .
H11 H 0.859717 0.110293 0.401382 0.055 Uiso 1 1 calc R U
C25 C 0.7048(2) 0.15884(19) 0.43049(18) 0.0393(5) Uani 1 1 d . .
H12 H 0.735816 0.149103 0.501164 0.047 Uiso 1 1 calc R U
C26 C 0.3489(2) 0.15350(19) 0.39693(15) 0.0331(4) Uani 1 1 d . .
C27 C 0.2958(2) 0.0211(2) 0.34791(17) 0.0396(5) Uani 1 1 d . .
H19 H 0.358517 -0.026286 0.347132 0.048 Uiso 1 1 calc R U
C28 C 0.1526(2) -0.0421(2) 0.30031(18) 0.0444(5) Uani 1 1 d . .
H18 H 0.118008 -0.132632 0.268135 0.053 Uiso 1 1 calc R U
C29 C 0.0598(2) 0.0255(2) 0.29935(18) 0.0456(6) Uani 1 1 d D .
H15 H -0.032209 -0.019561 0.267719 0.055 Uiso 1 1 d DR U
C30 C 0.1107(2) 0.1574(2) 0.34446(18) 0.0433(5) Uani 1 1 d . .
H16 H 0.047258 0.205057 0.342218 0.052 Uiso 1 1 calc R U
C31 C 0.2537(2) 0.2209(2) 0.39303(16) 0.0376(5) Uani 1 1 d . .
H17 H 0.287304 0.311729 0.424137 0.045 Uiso 1 1 calc R U
C32 C 0.2114(2) 0.2625(2) 0.94763(17) 0.0380(5) Uani 1 1 d . .
C33 C 0.1702(2) 0.1551(2) 0.9893(2) 0.0486(6) Uani 1 1 d . .
H22 H 0.156490 0.069667 0.954124 0.058 Uiso 1 1 calc R U
C34 C 0.1493(2) 0.1711(3) 1.0808(2) 0.0523(6) Uani 1 1 d . .
H25 H 0.121731 0.097270 1.108554 0.063 Uiso 1 1 calc R U
C35 C 0.1688(3) 0.2961(3) 1.13218(19) 0.0524(6) Uani 1 1 d . .
H23 H 0.153777 0.306812 1.195035 0.063 Uiso 1 1 calc R U
C36 C 0.2091(2) 0.4040(2) 1.09392(18) 0.0458(6) Uani 1 1 d . .
H24 H 0.223599 0.488852 1.130551 0.055 Uiso 1 1 calc R U
C37 C 0.2289(2) 0.3882(2) 1.00035(16) 0.0378(5) Uani 1 1 d . .
C38 C 0.1776(2) 0.6567(2) 1.01077(19) 0.0491(6) Uani 1 1 d . .
H26 H 0.089751 0.591180 0.990815 0.059 Uiso 1 1 calc R U
C39 C 0.1969(3) 0.7850(3) 1.0535(2) 0.0590(7) Uani 1 1 d . .
H27 H 0.121858 0.807627 1.062953 0.071 Uiso 1 1 calc R U

loop_
_atom_site_aniso_label
_atom_site_aniso_U_11
_atom_site_aniso_U_22
_atom_site_aniso_U_33
_atom_site_aniso_U_23
_atom_site_aniso_U_13
_atom_site_aniso_U_12
N1 0.0409(9) 0.0395(9) 0.0324(9) 0.0004(8) 0.0197(8) 0.0123(8)
N2 0.0423(9) 0.0389(10) 0.0357(10) 0.0018(8) 0.0215(8) 0.0134(8)
N3 0.0451(10) 0.0384(10) 0.0417(10) 0.0027(8) 0.0252(8) 0.0080(8)
C1 0.0757(17) 0.0432(13) 0.0485(15) -0.0067(11) 0.0194(13) 0.0201(13)
C2 0.0572(14) 0.0408(13) 0.0501(15) -0.0007(11) 0.0150(12) 0.0063(11)
C3 0.0439(12) 0.0459(13) 0.0411(13) 0.0019(11) 0.0132(10) 0.0142(10)
C4 0.0419(11) 0.0396(11) 0.0297(11) -0.0003(9) 0.0137(9) 0.0120(9)
C5 0.0341(10) 0.0342(11) 0.0342(11) 0.0019(9) 0.0149(9) 0.0074(8)
C6 0.0349(10) 0.0325(10) 0.0355(11) 0.0009(9) 0.0171(9) 0.0077(8)
C7 0.0450(11) 0.0300(10) 0.0403(12) -0.0002(9) 0.0217(10) 0.0117(9)
C8 0.0428(11) 0.0296(10) 0.0369(11) 0.0038(9) 0.0224(9) 0.0092(8)
C9 0.0350(10) 0.0329(10) 0.0292(10) 0.0018(8) 0.0145(8) 0.0110(8)
C10 0.0366(10) 0.0294(10) 0.0327(11) 0.0013(9) 0.0157(8) 0.0111(8)
C11 0.0363(10) 0.0289(10) 0.0333(11) 0.0053(9) 0.0163(8) 0.0111(8)
C12 0.0359(10) 0.0253(9) 0.0383(12) -0.0026(8) 0.0177(9) 0.0065(8)
C13 0.0434(11) 0.0356(11) 0.0361(12) 0.0005(9) 0.0172(9) 0.0089(9)
C14 0.0638(15) 0.0471(13) 0.0427(13) 0.0012(11) 0.0314(12) 0.0071(11)
C15 0.0521(14) 0.0428(13) 0.0647(17) -0.0058(12) 0.0402(13) 0.0067(10)
C16 0.0529(13) 0.0295(10) 0.0452(13) 0.0020(10) 0.0279(11) 0.0069(9)
C17 0.0515(12) 0.0301(10) 0.0410(12) -0.0003(9) 0.0255(10) 0.0095(9)
C18 0.0365(10) 0.0295(10) 0.0340(11) -0.0024(9) 0.0163(9) 0.0107(8)
C19 0.0420(11) 0.0408(12) 0.0350(12) -0.0020(10) 0.0144(9) 0.0119(9)
C20 0.0432(12) 0.0492(13) 0.0414(13) -0.0046(11) 0.0054(10) 0.0141(10)
C21 0.0350(12) 0.0432(13) 0.0659(17) -0.0097(12) 0.0132(12) 0.0068(10)
C22 0.0437(13) 0.0341(11) 0.0655(17) -0.0015(11) 0.0298(12) 0.0054(10)
C23 0.0433(12) 0.0316(10) 0.0425(12) -0.0010(9) 0.0196(10) 0.0109(9)
C24 0.0416(12) 0.0390(12) 0.0606(16) -0.0006(11) 0.0278(11) 0.0111(9)
C25 0.0407(11) 0.0332(11) 0.0437(12) -0.0011(9) 0.0199(10) 0.0108(9)
C26 0.0376(10) 0.0319(10) 0.0318(11) 0.0034(9) 0.0183(9) 0.0094(8)
C27 0.0436(11) 0.0344(11) 0.0404(12) 0.0003(9) 0.0187(10) 0.0117(9)
C28 0.0461(12) 0.0330(11) 0.0448(13) -0.0025(10) 0.0166(10) 0.0040(9)
C29 0.0368(11) 0.0489(13) 0.0432(13) 0.0011(11) 0.0153(10) 0.0054(10)
C30 0.0359(11) 0.0481(13) 0.0471(13) 0.0034(11) 0.0187(10) 0.0146(10)
C31 0.0401(11) 0.0354(11) 0.0378(12) 0.0013(9) 0.0187(9) 0.0108(9)
C32 0.0370(11) 0.0397(11) 0.0399(12) 0.0076(10) 0.0194(9) 0.0110(9)
C33 0.0514(13) 0.0450(13) 0.0544(15) 0.0104(11) 0.0276(11) 0.0139(10)
C34 0.0546(14) 0.0579(15) 0.0537(15) 0.0210(12) 0.0296(12) 0.0181(12)
C35 0.0576(14) 0.0658(16) 0.0410(13) 0.0146(12) 0.0281(11) 0.0177(12)
C36 0.0480(12) 0.0533(14) 0.0382(12) 0.0042(11) 0.0210(10) 0.0163(11)
C37 0.0326(10) 0.0445(12) 0.0344(11) 0.0045(10) 0.0135(9) 0.0108(9)
C38 0.0489(13) 0.0485(13) 0.0494(14) -0.0029(11) 0.0237(11) 0.0141(11)
C39 0.0650(16) 0.0618(16) 0.0534(15) -0.0030(13) 0.0252(13) 0.0293(13)

loop_
_atom_type_symbol
_atom_type_description
_atom_type_scat_dispersion_real
_atom_type_scat_dispersion_imag
_atom_type_scat_source
C C 0.0181 0.0091 'International Tables Vol C Tables 4.2.6.8 and 6.1.1.4'
H H 0.0000 0.0000 'International Tables Vol C Tables 4.2.6.8 and 6.1.1.4'
N N 0.0311 0.0180 'International Tables Vol C Tables 4.2.6.8 and 6.1.1.4'

loop_
_geom_angle_atom_site_label_1
_geom_angle_atom_site_label_2
_geom_angle_atom_site_label_3
_geom_angle
N2 N1 C37 121.99(16)
N2 N1 C4 114.23(17)
C37 N1 C4 123.26(16)
C5 N2 N1 115.53(17)
C5 N3 C32 115.32(17)
C39 C1 C2 120.2(2)
C39 C1 H1 119.9
C2 C1 H1 119.9
C1 C2 C3 120.1(2)
C1 C2 H28 120.0
C3 C2 H28 120.0
C4 C3 C2 119.6(2)
C4 C3 H3 120.2
C2 C3 H3 120.2
C3 C4 C38 120.5(2)
C3 C4 N1 119.24(18)
C38 C4 N1 120.24(19)
N3 C5 N2 127.81(18)
N3 C5 C6 117.25(17)
N2 C5 C6 114.89(17)
C7 C6 C16 118.59(18)
C7 C6 C5 121.34(17)
C16 C6 C5 119.84(18)
C6 C7 C8 120.87(18)
C6 C7 H5 119.6
C8 C7 H5 119.6
C7 C8 C9 120.90(18)
C7 C8 H4 119.6
C9 C8 H4 119.6
C17 C9 C8 117.69(17)
C17 C9 C10 121.72(17)
C8 C9 C10 120.50(17)
C11 C10 C9 122.92(17)
C11 C10 C18 122.73(17)
C9 C10 C18 114.30(16)
C10 C11 C26 122.58(17)
C10 C11 C12 122.18(17)
C26 C11 C12 115.24(16)
C25 C12 C13 118.49(18)
C25 C12 C11 122.06(19)
C13 C12 C11 119.45(18)
C12 C13 C14 120.6(2)
C12 C13 H14 119.7
C14 C13 H14 119.7
C15 C14 C13 119.8(2)
C15 C14 H13 120.1
C13 C14 H13 120.1
C24 C15 C14 120.1(2)
C24 C15 H2 120.0
C14 C15 H2 120.0
C17 C16 C6 120.46(19)
C17 C16 H21 119.8
C6 C16 H21 119.8
C9 C17 C16 121.47(18)
C9 C17 H20 119.3
C16 C17 H20 119.3
C19 C18 C23 118.53(19)
C19 C18 C10 119.19(18)
C23 C18 C10 122.29(19)
C20 C19 C18 121.1(2)
C20 C19 H10 119.4
C18 C19 H10 119.4
C21 C20 C19 120.2(2)
C21 C20 H6 119.9
C19 C20 H6 119.9
C20 C21 C22 119.6(2)
C20 C21 H7 120.2
C22 C21 H7 120.2
C21 C22 C23 120.7(2)
C21 C22 H9 119.7
C23 C22 H9 119.7
C22 C23 C18 119.8(2)
C22 C23 H8 120.1
C18 C23 H8 120.1
C15 C24 C25 120.1(2)
C15 C24 H11 119.9
C25 C24 H11 119.9
C24 C25 C12 120.8(2)
C24 C25 H12 119.6
C12 C25 H12 119.6
C27 C26 C31 117.93(18)
C27 C26 C11 120.73(18)
C31 C26 C11 121.32(17)
C28 C27 C26 120.8(2)
C28 C27 H19 119.6
C26 C27 H19 119.6
C29 C28 C27 120.4(2)
C29 C28 H18 119.8
C27 C28 H18 119.8
C30 C29 C28 119.5(2)
C30 C29 H15 123.2
C28 C29 H15 117.4
C29 C30 C31 120.4(2)
C29 C30 H16 119.8
C31 C30 H16 119.8
C30 C31 C26 120.97(19)
C30 C31 H17 119.5
C26 C31 H17 119.5
N3 C32 C33 119.83(19)
N3 C32 C37 121.60(19)
C33 C32 C37 118.49(19)
C34 C33 C32 121.0(2)
C34 C33 H22 119.5
C32 C33 H22 119.5
C33 C34 C35 119.6(2)
C33 C34 H25 120.2
C35 C34 H25 120.2
C36 C35 C34 121.3(2)
C36 C35 H23 119.4
C34 C35 H23 119.4
C35 C36 C37 119.4(2)
C35 C36 H24 120.3
C37 C36 H24 120.3
N1 C37 C36 123.32(19)
N1 C37 C32 116.41(18)
C36 C37 C32 120.2(2)
C4 C38 C39 119.3(2)
C4 C38 H26 120.3
C39 C38 H26 120.3
C1 C39 C38 120.3(2)
C1 C39 H27 119.9
C38 C39 H27 119.9

loop_
_geom_bond_atom_site_label_1
_geom_bond_atom_site_label_2
_geom_bond_distance
N1 N2 1.371(2)
N1 C37 1.392(3)
N1 C4 1.433(3)
N2 C5 1.333(3)
N3 C5 1.341(3)
N3 C32 1.375(3)
C1 C39 1.371(4)
C1 C2 1.378(4)
C1 H1 0.9500
C2 C3 1.383(3)
C2 H28 0.9500
C3 C4 1.378(3)
C3 H3 0.9500
C4 C38 1.380(3)
C5 C6 1.489(3)
C6 C7 1.382(3)
C6 C16 1.393(3)
C7 C8 1.389(3)
C7 H5 0.9500
C8 C9 1.399(3)
C8 H4 0.9500
C9 C17 1.388(3)
C9 C10 1.493(2)
C10 C11 1.350(3)
C10 C18 1.499(3)
C11 C26 1.490(3)
C11 C12 1.498(2)
C12 C25 1.390(3)
C12 C13 1.389(3)
C13 C14 1.391(3)
C13 H14 0.9500
C14 C15 1.379(4)
C14 H13 0.9500
C15 C24 1.376(4)
C15 H2 0.9500
C16 C17 1.385(3)
C16 H21 0.9500
C17 H20 0.9500
C18 C19 1.388(3)
C18 C23 1.396(3)
C19 C20 1.386(3)
C19 H10 0.9500
C20 C21 1.374(4)
C20 H6 0.9500
C21 C22 1.380(4)
C21 H7 0.9500
C22 C23 1.396(3)
C22 H9 0.9500
C23 H8 0.9500
C24 C25 1.383(3)
C24 H11 0.9500
C25 H12 0.9500
C26 C27 1.395(3)
C26 C31 1.394(3)
C27 C28 1.387(3)
C27 H19 0.9500
C28 C29 1.380(3)
C28 H18 0.9500
C29 C30 1.379(3)
C29 H15 0.9001
C30 C31 1.385(3)
C30 H16 0.9500
C31 H17 0.9500
C32 C33 1.397(3)
C32 C37 1.411(3)
C33 C34 1.377(3)
C33 H22 0.9500
C34 C35 1.392(4)
C34 H25 0.9500
C35 C36 1.369(3)
C35 H23 0.9500
C36 C37 1.400(3)
C36 H24 0.9500
C38 C39 1.386(3)
C38 H26 0.9500
C39 H27 0.9500

loop_
_geom_hbond_atom_site_label_D
_geom_hbond_atom_site_label_H
_geom_hbond_atom_site_label_A
_geom_hbond_distance_DH
_geom_hbond_distance_HA
_geom_hbond_distance_DA
_geom_hbond_angle_DHA
_geom_hbond_site_symmetry_A
_geom_hbond_publ_flag
C3 H3 N3 0.95 2.68 3.386(3) 131.3 2_667 yes

loop_
_geom_torsion_atom_site_label_1
_geom_torsion_atom_site_label_2
_geom_torsion_atom_site_label_3
_geom_torsion_atom_site_label_4
_geom_torsion
C37 N1 N2 C5 10.2(3)
C4 N1 N2 C5 -177.80(17)
C39 C1 C2 C3 -1.8(4)
C1 C2 C3 C4 0.2(4)
C2 C3 C4 C38 1.6(4)
C2 C3 C4 N1 -178.4(2)
N2 N1 C4 C3 -47.4(3)
C37 N1 C4 C3 124.4(2)
N2 N1 C4 C38 132.5(2)
C37 N1 C4 C38 -55.6(3)
C32 N3 C5 N2 -8.4(3)
C32 N3 C5 C6 169.11(18)
N1 N2 C5 N3 0.3(3)
N1 N2 C5 C6 -177.27(16)
N3 C5 C6 C7 -174.0(2)
N2 C5 C6 C7 3.9(3)
N3 C5 C6 C16 0.6(3)
N2 C5 C6 C16 178.5(2)
C16 C6 C7 C8 -1.7(3)
C5 C6 C7 C8 172.96(19)
C6 C7 C8 C9 1.4(3)
C7 C8 C9 C17 -0.2(3)
C7 C8 C9 C10 -176.79(19)
C17 C9 C10 C11 53.0(3)
C8 C9 C10 C11 -130.6(2)
C17 C9 C10 C18 -124.4(2)
C8 C9 C10 C18 52.1(3)
C9 C10 C11 C26 7.9(3)
C18 C10 C11 C26 -174.96(19)
C9 C10 C11 C12 -172.20(18)
C18 C10 C11 C12 4.9(3)
C10 C11 C12 C25 49.2(3)
C26 C11 C12 C25 -130.9(2)
C10 C11 C12 C13 -131.4(2)
C26 C11 C12 C13 48.5(2)
C25 C12 C13 C14 -2.3(3)
C11 C12 C13 C14 178.32(19)
C12 C13 C14 C15 2.0(3)
C13 C14 C15 C24 -0.1(3)
C7 C6 C16 C17 0.8(3)
C5 C6 C16 C17 -173.9(2)
C8 C9 C17 C16 -0.7(3)
C10 C9 C17 C16 175.9(2)
C6 C16 C17 C9 0.4(3)
C11 C10 C18 C19 -128.0(2)
C9 C10 C18 C19 49.4(2)
C11 C10 C18 C23 51.9(3)
C9 C10 C18 C23 -130.70(19)
C23 C18 C19 C20 -2.4(3)
C10 C18 C19 C20 177.47(18)
C18 C19 C20 C21 2.0(3)
C19 C20 C21 C22 0.0(3)
C20 C21 C22 C23 -1.5(3)
C21 C22 C23 C18 1.0(3)
C19 C18 C23 C22 1.0(3)
C10 C18 C23 C22 -178.95(18)
C14 C15 C24 C25 -1.3(3)
C15 C24 C25 C12 0.9(3)
C13 C12 C25 C24 0.8(3)
C11 C12 C25 C24 -179.77(18)
C10 C11 C26 C27 -133.4(2)
C12 C11 C26 C27 46.7(3)
C10 C11 C26 C31 47.9(3)
C12 C11 C26 C31 -132.0(2)
C31 C26 C27 C28 -2.4(3)
C11 C26 C27 C28 178.9(2)
C26 C27 C28 C29 0.9(3)
C27 C28 C29 C30 1.2(4)
C28 C29 C30 C31 -1.8(3)
C29 C30 C31 C26 0.3(3)
C27 C26 C31 C30 1.7(3)
C11 C26 C31 C30 -179.5(2)
C5 N3 C32 C33 -170.2(2)
C5 N3 C32 C37 6.4(3)
N3 C32 C33 C34 175.7(2)
C37 C32 C33 C34 -1.0(3)
C32 C33 C34 C35 0.3(4)
C33 C34 C35 C36 -0.3(4)
C34 C35 C36 C37 1.1(4)
N2 N1 C37 C36 166.06(19)
C4 N1 C37 C36 -5.2(3)
N2 N1 C37 C32 -11.6(3)
C4 N1 C37 C32 177.15(18)
C35 C36 C37 N1 -179.4(2)
C35 C36 C37 C32 -1.9(3)
N3 C32 C37 N1 2.8(3)
C33 C32 C37 N1 179.53(19)
N3 C32 C37 C36 -174.9(2)
C33 C32 C37 C36 1.8(3)
C3 C4 C38 C39 -1.7(4)
N1 C4 C38 C39 178.3(2)
C2 C1 C39 C38 1.6(4)
C4 C38 C39 C1 0.1(4)
